data_7110983
loop_
_publ_author_name
'Hierso, Jean-Cyrille'
'Bouwman, Elisabeth'
'Reedijk, Jan'
'Ellis, Dianne D.'
'Spek, Anthony L.'

_publ_section_title
;
 Unique chains of alternating octahedral and tetrahedral cobalt(ii) sites:
 crystal structures of the novel chloro-bridged complexes
 [Co4(\m-Cl)6Cl2(thf)4(MeOH)2]n and
 [{Co4(\m-Cl)6Cl2(thf)4(H2O)2}&#x00B7;2THF]n
;
_journal_issue 15
_journal_name_full 'Chemical Communications'
_journal_page_first 1359
_journal_paper_doi 10.1039/b003213l
_journal_year 2000
_chemical_formula_moiety 'C9 H20 Cl4 Co2 O3'
_chemical_formula_sum 'C9 H20 Cl4 Co2 O3'
_chemical_formula_weight 435.91
_chemical_name_systematic
; 
 ? 
;
_space_group_IT_number 14
_symmetry_cell_setting monoclinic
_symmetry_space_group_name_Hall '-P 2ybc'
_symmetry_space_group_name_H-M 'P 1 21/c 1'
_atom_sites_solution_hydrogens geom
_atom_sites_solution_primary heavy
_atom_sites_solution_secondary difmap
_audit_creation_method SHELXL-97
_cell_angle_alpha 90.00
_cell_angle_beta 103.068(2)
_cell_angle_gamma 90.00
_cell_formula_units_Z 4
_cell_length_a 10.9390(3)
_cell_length_b 12.1510(4)
_cell_length_c 12.6313(3)
_cell_measurement_temperature 150(2)
_cell_volume 1635.47(8)
_computing_cell_refinement 'DENZO 1.11.0'
_computing_data_collection 'Nonius COLLECT '
_computing_data_reduction 'DENZO 1.11.0'
_computing_molecular_graphics 'PLATON (Spek, 2000)'
_computing_publication_material 'PLATON (Spek, 2000)'
_computing_structure_refinement 'SHELXL-97 (Sheldrick, 1997a)'
_computing_structure_solution 'SHELXS-97 (Sheldrick, 1997b)'
_diffrn_ambient_temperature 150(2)
_diffrn_measured_fraction_theta_full 0.992
_diffrn_measured_fraction_theta_max 0.992
_diffrn_measurement_device_type 'Nonius Kappa CCD'
_diffrn_measurement_method '\p scans with \k at 0\% and \w scans'
_diffrn_radiation_monochromator graphite
_diffrn_radiation_source 'rotating anode'
_diffrn_radiation_type MoK\a
_diffrn_radiation_wavelength 0.71073
_diffrn_reflns_av_R_equivalents 0.0501
_diffrn_reflns_av_sigmaI/netI 0.0450
_diffrn_reflns_limit_h_max 9
_diffrn_reflns_limit_h_min -14
_diffrn_reflns_limit_k_max 15
_diffrn_reflns_limit_k_min -15
_diffrn_reflns_limit_l_max 16
_diffrn_reflns_limit_l_min -11
_diffrn_reflns_number 15654
_diffrn_reflns_theta_full 27.49
_diffrn_reflns_theta_max 27.49
_diffrn_reflns_theta_min 1.91
_diffrn_standards_decay_% negligible
_exptl_absorpt_coefficient_mu 2.677
_exptl_absorpt_correction_T_max 0.6461
_exptl_absorpt_correction_T_min 0.5956
_exptl_absorpt_correction_type multi-scan
_exptl_absorpt_process_details 'MULscanABS in PLATON (Spek, 2000)'
_exptl_crystal_colour blue
_exptl_crystal_density_diffrn 1.770
_exptl_crystal_density_method 'not measured'
_exptl_crystal_description plates
_exptl_crystal_F_000 880
_exptl_crystal_size_max 0.25
_exptl_crystal_size_mid 0.19
_exptl_crystal_size_min 0.12
_refine_diff_density_max 0.687
_refine_diff_density_min -0.455
_refine_diff_density_rms 0.092
_refine_ls_extinction_method none
_refine_ls_goodness_of_fit_ref 1.016
_refine_ls_hydrogen_treatment mixed
_refine_ls_matrix_type full
_refine_ls_number_parameters 171
_refine_ls_number_reflns 3728
_refine_ls_number_restraints 0
_refine_ls_restrained_S_all 1.016
_refine_ls_R_factor_all 0.0488
_refine_ls_R_factor_gt 0.0330
_refine_ls_shift/su_max 0.001
_refine_ls_shift/su_mean 0.000
_refine_ls_structure_factor_coef Fsqd
_refine_ls_weighting_details 'calc w=1/[\s^2^(Fo^2^)+(0.0231P)^2^+1.7350P] where P=(Fo^2^+2Fc^2^)/3'
_refine_ls_weighting_scheme calc
_refine_ls_wR_factor_gt 0.0682
_refine_ls_wR_factor_ref 0.0736
_reflns_number_gt 2975
_reflns_number_total 3728
_reflns_threshold_expression I>2\s(I)
_cod_data_source_file b003213lsup1.cif
_cod_data_source_block 1
_cod_depositor_comments
;
The following automatic conversions were performed:

'_symmetry_cell_setting' value 'Monoclinic' changed to 'monoclinic'
according to /home/saulius/struct/CIF-dictionaries/cif_core.dic
dictionary named 'cif_core.dic' version 2.4.2 from 2011-04-26.

Automatic conversion script
Id: cif_fix_values 1891 2012-01-12 08:04:46Z andrius 
;
_cod_original_sg_symbol_H-M 'P 21/c'
_cod_database_code 7110983

loop_
_symmetry_equiv_pos_as_xyz
'x, y, z'
'-x, y+1/2, -z+1/2'
'-x, -y, -z'
'x, -y-1/2, z-1/2'

loop_
_atom_site_label
_atom_site_type_symbol
_atom_site_fract_x
_atom_site_fract_y
_atom_site_fract_z
_atom_site_U_iso_or_equiv
_atom_site_adp_type
_atom_site_occupancy
_atom_site_symmetry_multiplicity
_atom_site_calc_flag
_atom_site_refinement_flags
Co1 Co 0.5000 0.5000 0.0000 0.01628(12) Uani 1 2 d S
Co2 Co 0.71063(3) 0.47359(3) 0.22579(3) 0.01948(10) Uani 1 1 d .
Co3 Co 1.0000 0.5000 0.5000 0.01722(12) Uani 1 2 d S
Cl1 Cl 0.49854(6) 0.50308(6) 0.19444(5) 0.02185(15) Uani 1 1 d .
Cl2 Cl 0.73657(6) 0.52806(6) 0.05902(5) 0.02383(16) Uani 1 1 d .
Cl3 Cl 0.77143(7) 0.29723(6) 0.25794(5) 0.02548(16) Uani 1 1 d .
Cl4 Cl 0.80623(6) 0.57385(6) 0.37511(5) 0.02349(16) Uani 1 1 d .
O1 O 1.07727(19) 0.65599(16) 0.51336(17) 0.0226(4) Uani 1 1 d .
H1 H 1.120(3) 0.664(3) 0.565(3) 0.040(12) Uiso 1 1 d .
C2 C 1.0313(3) 0.7619(2) 0.4705(2) 0.0271(7) Uani 1 1 d .
H2A H 0.9983 0.7561 0.3918 0.041 Uiso 1 1 calc R
H2B H 1.1001 0.8154 0.4854 0.041 Uiso 1 1 calc R
H2C H 0.9644 0.7862 0.5052 0.041 Uiso 1 1 calc R
O10 O 0.52518(18) 0.33389(15) 0.01191(15) 0.0230(4) Uani 1 1 d .
C11 C 0.6092(4) 0.2726(3) -0.0405(3) 0.0430(9) Uani 1 1 d .
H11A H 0.5934 0.2921 -0.1185 0.052 Uiso 1 1 calc R
H11B H 0.6976 0.2904 -0.0062 0.052 Uiso 1 1 calc R
C12 C 0.5859(4) 0.1581(3) -0.0282(4) 0.0610(12) Uani 1 1 d .
H12A H 0.6656 0.1199 0.0037 0.073 Uiso 1 1 calc R
H12B H 0.5501 0.1250 -0.1002 0.073 Uiso 1 1 calc R
C13 C 0.4982(4) 0.1445(3) 0.0426(3) 0.0414(9) Uani 1 1 d .
H13A H 0.5403 0.1085 0.1115 0.050 Uiso 1 1 calc R
H13B H 0.4260 0.0985 0.0066 0.050 Uiso 1 1 calc R
C14 C 0.4549(3) 0.2564(2) 0.0643(3) 0.0286(7) Uani 1 1 d .
H14A H 0.3636 0.2640 0.0337 0.034 Uiso 1 1 calc R
H14B H 0.4718 0.2704 0.1435 0.034 Uiso 1 1 calc R
O20 O 1.07433(19) 0.46593(15) 0.36677(15) 0.0242(4) Uani 1 1 d .
C21 C 1.1290(3) 0.3618(2) 0.3435(2) 0.0276(7) Uani 1 1 d .
H21A H 1.0627 0.3089 0.3099 0.033 Uiso 1 1 calc R
H21B H 1.1802 0.3289 0.4108 0.033 Uiso 1 1 calc R
C22 C 1.2100(3) 0.3916(3) 0.2652(3) 0.0380(8) Uani 1 1 d .
H22A H 1.2953 0.4135 0.3046 0.046 Uiso 1 1 calc R
H22B H 1.2165 0.3293 0.2163 0.046 Uiso 1 1 calc R
C23 C 1.1406(3) 0.4873(3) 0.2028(3) 0.0385(8) Uani 1 1 d .
H23A H 1.1980 0.5342 0.1720 0.046 Uiso 1 1 calc R
H23B H 1.0716 0.4614 0.1431 0.046 Uiso 1 1 calc R
C24 C 1.0904(3) 0.5486(3) 0.2870(3) 0.0365(8) Uani 1 1 d .
H24A H 1.1502 0.6062 0.3216 0.044 Uiso 1 1 calc R
H24B H 1.0092 0.5839 0.2538 0.044 Uiso 1 1 calc R

loop_
_atom_site_aniso_label
_atom_site_aniso_U_11
_atom_site_aniso_U_22
_atom_site_aniso_U_33
_atom_site_aniso_U_23
_atom_site_aniso_U_13
_atom_site_aniso_U_12
Co1 0.0161(3) 0.0181(3) 0.0145(3) -0.0001(2) 0.0030(2) 0.0007(2)
Co2 0.0190(2) 0.0221(2) 0.01588(19) -0.00019(15) 0.00091(15) 0.00085(15)
Co3 0.0182(3) 0.0184(3) 0.0147(3) 0.0004(2) 0.0031(2) -0.0011(2)
Cl1 0.0190(3) 0.0302(4) 0.0164(3) -0.0009(3) 0.0040(3) 0.0008(3)
Cl2 0.0203(3) 0.0311(4) 0.0203(3) 0.0030(3) 0.0051(3) -0.0003(3)
Cl3 0.0301(4) 0.0221(4) 0.0211(3) -0.0021(3) -0.0008(3) 0.0033(3)
Cl4 0.0218(3) 0.0233(3) 0.0217(3) -0.0030(3) -0.0026(3) 0.0010(3)
O1 0.0235(11) 0.0205(10) 0.0201(11) 0.0017(9) -0.0027(9) -0.0038(8)
C2 0.0329(17) 0.0193(14) 0.0259(16) 0.0063(12) 0.0003(13) -0.0027(12)
O10 0.0270(11) 0.0174(10) 0.0283(11) 0.0010(8) 0.0142(9) 0.0016(8)
C11 0.056(2) 0.0298(18) 0.057(2) 0.0008(16) 0.0416(19) 0.0105(16)
C12 0.075(3) 0.0221(18) 0.108(3) -0.011(2) 0.067(3) -0.0063(18)
C13 0.058(2) 0.0215(16) 0.054(2) 0.0050(15) 0.0317(18) 0.0029(16)
C14 0.0280(16) 0.0240(16) 0.0377(18) 0.0007(13) 0.0155(14) -0.0043(12)
O20 0.0333(12) 0.0210(10) 0.0216(10) 0.0017(8) 0.0129(9) 0.0005(9)
C21 0.0285(16) 0.0274(16) 0.0282(16) -0.0029(13) 0.0091(13) 0.0036(13)
C22 0.0342(19) 0.044(2) 0.0405(19) -0.0038(16) 0.0183(16) 0.0002(15)
C23 0.048(2) 0.040(2) 0.0323(18) -0.0007(15) 0.0197(16) -0.0018(16)
C24 0.052(2) 0.0324(18) 0.0311(17) 0.0088(14) 0.0220(16) -0.0007(15)

loop_
_atom_type_symbol
_atom_type_description
_atom_type_scat_dispersion_real
_atom_type_scat_dispersion_imag
_atom_type_scat_source
C C 0.0033 0.0016 'International Tables Vol C Tables 4.2.6.8 and 6.1.1.4'
H H 0.0000 0.0000 'International Tables Vol C Tables 4.2.6.8 and 6.1.1.4'
Cl Cl 0.1484 0.1585 'International Tables Vol C Tables 4.2.6.8 and 6.1.1.4'
Co Co 0.3494 0.9721 'International Tables Vol C Tables 4.2.6.8 and 6.1.1.4'
O O 0.0106 0.0060 'International Tables Vol C Tables 4.2.6.8 and 6.1.1.4'

loop_
_geom_angle_atom_site_label_1
_geom_angle_atom_site_label_2
_geom_angle_atom_site_label_3
_geom_angle
_geom_angle_site_symmetry_1
_geom_angle_site_symmetry_3
_geom_angle_publ_flag
O10 Co1 O10 180.0 . 3_665 y
O10 Co1 Cl1 88.43(5) . . y
O10 Co1 Cl1 91.57(5) 3_665 . y
O10 Co1 Cl1 91.57(5) . 3_665 y
O10 Co1 Cl1 88.43(5) 3_665 3_665 ?
Cl1 Co1 Cl1 179.999(1) . 3_665 y
O10 Co1 Cl2 90.02(6) . 3_665 y
O10 Co1 Cl2 89.97(6) 3_665 3_665 ?
Cl1 Co1 Cl2 93.36(2) . 3_665 y
Cl1 Co1 Cl2 86.64(2) 3_665 3_665 ?
O10 Co1 Cl2 89.98(6) . . y
O10 Co1 Cl2 90.03(6) 3_665 . y
Cl1 Co1 Cl2 86.64(2) . . y
Cl1 Co1 Cl2 93.36(2) 3_665 . ?
Cl2 Co1 Cl2 180.0 3_665 . y
Cl3 Co2 Cl2 110.38(3) . . y
Cl3 Co2 Cl4 107.24(3) . . y
Cl2 Co2 Cl4 118.44(3) . . y
Cl3 Co2 Cl1 115.21(3) . . y
Cl2 Co2 Cl1 97.31(3) . . y
Cl4 Co2 Cl1 108.37(3) . . y
O1 Co3 O1 180.0 . 3_766 y
O1 Co3 O20 88.78(8) . 3_766 y
O1 Co3 O20 91.21(8) 3_766 3_766 ?
O1 Co3 O20 91.22(8) . . y
O1 Co3 O20 88.79(8) 3_766 . ?
O20 Co3 O20 180.00(15) 3_766 . y
O1 Co3 Cl4 90.28(6) . 3_766 y
O1 Co3 Cl4 89.72(6) 3_766 3_766 ?
O20 Co3 Cl4 89.52(6) 3_766 3_766 ?
O20 Co3 Cl4 90.48(6) . 3_766 y
O1 Co3 Cl4 89.72(6) . . y
O1 Co3 Cl4 90.28(6) 3_766 . ?
O20 Co3 Cl4 90.48(6) 3_766 . ?
O20 Co3 Cl4 89.52(6) . . y
Cl4 Co3 Cl4 180.00(3) 3_766 . y
Co2 Cl1 Co1 86.29(2) . . y
Co2 Cl2 Co1 84.34(2) . . y
Co2 Cl4 Co3 119.47(3) . . y
C2 O1 Co3 133.36(17) . . y
C2 O1 H1 109(3) . . ?
Co3 O1 H1 112(3) . . ?
O1 C2 H2A 109.5 . . ?
O1 C2 H2B 109.5 . . ?
H2A C2 H2B 109.5 . . ?
O1 C2 H2C 109.5 . . ?
H2A C2 H2C 109.5 . . ?
H2B C2 H2C 109.5 . . ?
C11 O10 C14 109.1(2) . . ?
C11 O10 Co1 124.22(17) . . ?
C14 O10 Co1 126.44(16) . . ?
C12 C11 O10 107.6(3) . . ?
C12 C11 H11A 110.2 . . ?
O10 C11 H11A 110.2 . . ?
C12 C11 H11B 110.2 . . ?
O10 C11 H11B 110.2 . . ?
H11A C11 H11B 108.5 . . ?
C11 C12 C13 109.5(3) . . ?
C11 C12 H12A 109.8 . . ?
C13 C12 H12A 109.8 . . ?
C11 C12 H12B 109.8 . . ?
C13 C12 H12B 109.8 . . ?
H12A C12 H12B 108.2 . . ?
C12 C13 C14 106.9(3) . . ?
C12 C13 H13A 110.3 . . ?
C14 C13 H13A 110.3 . . ?
C12 C13 H13B 110.3 . . ?
C14 C13 H13B 110.3 . . ?
H13A C13 H13B 108.6 . . ?
O10 C14 C13 106.5(2) . . ?
O10 C14 H14A 110.4 . . ?
C13 C14 H14A 110.4 . . ?
O10 C14 H14B 110.4 . . ?
C13 C14 H14B 110.4 . . ?
H14A C14 H14B 108.6 . . ?
C21 O20 C24 109.8(2) . . ?
C21 O20 Co3 126.30(16) . . ?
C24 O20 Co3 123.63(17) . . ?
O20 C21 C22 104.6(2) . . ?
O20 C21 H21A 110.8 . . ?
C22 C21 H21A 110.8 . . ?
O20 C21 H21B 110.8 . . ?
C22 C21 H21B 110.8 . . ?
H21A C21 H21B 108.9 . . ?
C23 C22 C21 103.1(3) . . ?
C23 C22 H22A 111.2 . . ?
C21 C22 H22A 111.2 . . ?
C23 C22 H22B 111.2 . . ?
C21 C22 H22B 111.2 . . ?
H22A C22 H22B 109.1 . . ?
C24 C23 C22 103.5(3) . . ?
C24 C23 H23A 111.1 . . ?
C22 C23 H23A 111.1 . . ?
C24 C23 H23B 111.1 . . ?
C22 C23 H23B 111.1 . . ?
H23A C23 H23B 109.0 . . ?
O20 C24 C23 105.5(2) . . ?
O20 C24 H24A 110.6 . . ?
C23 C24 H24A 110.6 . . ?
O20 C24 H24B 110.6 . . ?
C23 C24 H24B 110.6 . . ?
H24A C24 H24B 108.8 . . ?

loop_
_geom_bond_atom_site_label_1
_geom_bond_atom_site_label_2
_geom_bond_distance
_geom_bond_site_symmetry_2
_geom_bond_publ_flag
Co1 O10 2.0381(18) . y
Co1 O10 2.0381(18) 3_665 y
Co1 Cl1 2.4599(6) . y
Co1 Cl1 2.4599(6) 3_665 y
Co1 Cl2 2.5488(7) 3_665 y
Co1 Cl2 2.5488(7) . y
Co2 Cl3 2.2533(8) . y
Co2 Cl2 2.2862(7) . y
Co2 Cl4 2.2898(7) . y
Co2 Cl1 2.2918(7) . y
Co3 O1 2.067(2) . y
Co3 O1 2.067(2) 3_766 y
Co3 O20 2.0695(18) 3_766 y
Co3 O20 2.0696(18) . y
Co3 Cl4 2.5049(7) 3_766 y
Co3 Cl4 2.5049(7) . y
O1 C2 1.442(3) . y
O1 H1 0.72(3) . ?
C2 H2A 0.9800 . ?
C2 H2B 0.9800 . ?
C2 H2C 0.9800 . ?
O10 C11 1.453(3) . ?
O10 C14 1.465(3) . ?
C11 C12 1.430(4) . ?
C11 H11A 0.9900 . ?
C11 H11B 0.9900 . ?
C12 C13 1.462(4) . ?
C12 H12A 0.9900 . ?
C12 H12B 0.9900 . ?
C13 C14 1.485(4) . ?
C13 H13A 0.9900 . ?
C13 H13B 0.9900 . ?
C14 H14A 0.9900 . ?
C14 H14B 0.9900 . ?
O20 C21 1.457(3) . ?
O20 C24 1.462(3) . ?
C21 C22 1.513(4) . ?
C21 H21A 0.9900 . ?
C21 H21B 0.9900 . ?
C22 C23 1.510(5) . ?
C22 H22A 0.9900 . ?
C22 H22B 0.9900 . ?
C23 C24 1.500(4) . ?
C23 H23A 0.9900 . ?
C23 H23B 0.9900 . ?
C24 H24A 0.9900 . ?
C24 H24B 0.9900 . ?

loop_
_geom_hbond_atom_site_label_D
_geom_hbond_atom_site_label_H
_geom_hbond_atom_site_label_A
_geom_hbond_distance_DH
_geom_hbond_distance_HA
_geom_hbond_distance_DA
_geom_hbond_angle_DHA
_geom_hbond_site_symmetry_A
_geom_hbond_publ_flag
O1 H1 Cl3 0.72(4) 2.33(4) 3.041(2) 170(4) 3_766 yes

loop_
_geom_torsion_atom_site_label_1
_geom_torsion_atom_site_label_2
_geom_torsion_atom_site_label_3
_geom_torsion_atom_site_label_4
_geom_torsion
_geom_torsion_site_symmetry_1
Cl3 Co2 Cl1 Co1 -97.94(3) .
Cl2 Co2 Cl1 Co1 18.71(3) .
Cl4 Co2 Cl1 Co1 141.97(3) .
O10 Co1 Cl1 Co2 73.46(6) .
O10 Co1 Cl1 Co2 -106.54(6) 3_665
Cl1 Co1 Cl1 Co2 38(24) 3_665
Cl2 Co1 Cl1 Co2 163.39(2) 3_665
Cl2 Co1 Cl1 Co2 -16.61(2) .
Cl3 Co2 Cl2 Co1 102.29(3) .
Cl4 Co2 Cl2 Co1 -133.60(3) .
Cl1 Co2 Cl2 Co1 -18.08(3) .
O10 Co1 Cl2 Co2 -71.73(5) .
O10 Co1 Cl2 Co2 108.27(5) 3_665
Cl1 Co1 Cl2 Co2 16.70(2) .
Cl1 Co1 Cl2 Co2 -163.30(2) 3_665
Cl2 Co1 Cl2 Co2 23(12) 3_665
Cl3 Co2 Cl4 Co3 21.58(4) .
Cl2 Co2 Cl4 Co3 -104.07(4) .
Cl1 Co2 Cl4 Co3 146.53(3) .
O1 Co3 Cl4 Co2 139.28(6) .
O1 Co3 Cl4 Co2 -40.72(6) 3_766
O20 Co3 Cl4 Co2 -131.94(6) 3_766
O20 Co3 Cl4 Co2 48.06(6) .
Cl4 Co3 Cl4 Co2 -33(41) 3_766
O1 Co3 O1 C2 -86(32) 3_766
O20 Co3 O1 C2 -87.9(2) 3_766
O20 Co3 O1 C2 92.1(2) .
Cl4 Co3 O1 C2 -177.4(2) 3_766
Cl4 Co3 O1 C2 2.6(2) .
O10 Co1 O10 C11 126(3) 3_665
Cl1 Co1 O10 C11 -139.2(2) .
Cl1 Co1 O10 C11 40.8(2) 3_665
Cl2 Co1 O10 C11 127.5(2) 3_665
Cl2 Co1 O10 C11 -52.5(2) .
O10 Co1 O10 C14 -48(3) 3_665
Cl1 Co1 O10 C14 47.1(2) .
Cl1 Co1 O10 C14 -132.9(2) 3_665
Cl2 Co1 O10 C14 -46.3(2) 3_665
Cl2 Co1 O10 C14 133.7(2) .
C14 O10 C11 C12 4.1(4) .
Co1 O10 C11 C12 -170.6(3) .
O10 C11 C12 C13 -6.6(5) .
C11 C12 C13 C14 6.6(5) .
C11 O10 C14 C13 0.0(3) .
Co1 O10 C14 C13 174.5(2) .
C12 C13 C14 O10 -3.9(4) .
O1 Co3 O20 C21 140.5(2) .
O1 Co3 O20 C21 -39.5(2) 3_766
O20 Co3 O20 C21 -66(13) 3_766
Cl4 Co3 O20 C21 50.2(2) 3_766
Cl4 Co3 O20 C21 -129.8(2) .
O1 Co3 O20 C24 -33.2(2) .
O1 Co3 O20 C24 146.8(2) 3_766
O20 Co3 O20 C24 121(13) 3_766
Cl4 Co3 O20 C24 -123.5(2) 3_766
Cl4 Co3 O20 C24 56.5(2) .
C24 O20 C21 C22 14.9(3) .
Co3 O20 C21 C22 -159.43(19) .
O20 C21 C22 C23 -31.8(3) .
C21 C22 C23 C24 36.7(3) .
C21 O20 C24 C23 8.2(3) .
Co3 O20 C24 C23 -177.3(2) .
C22 C23 C24 O20 -28.0(3) .
